data_2235956
loop_
_publ_author_name
'Du, Xi-Gang'
'Zhang, Jun'
'Li, Jia-Jia'

_publ_section_title
;
 Poly[tetraaquabis(\m~4~-thiophene-2,5-dicarboxylato)(\m~2~-thiophene-2,5-dicarboxylato)dieuropium(III)]
;
_journal_coeditor_code RK2364
_journal_issue 8
_journal_name_full 'Acta Crystallographica Section E'
_journal_page_first m1024
_journal_paper_doi 10.1107/S1600536812029546
_journal_volume 68
_journal_year 2012
_chemical_formula_iupac '[Eu2 (C6 H2 O4 S)3 (H2 O)4]'
_chemical_formula_moiety 'C18 H14 Eu2 O16 S3'
_chemical_formula_sum 'C18 H14 Eu2 O16 S3'
_chemical_formula_weight 886.44
_chemical_name_systematic
;
Poly[tetraaquabis(\m~4~-thiophene-2,5-dicarboxylato)(\m~2~-
thiophene-2,5-dicarboxylato)dieuropium(III)]
;
_space_group_IT_number 15
_symmetry_cell_setting monoclinic
_symmetry_space_group_name_Hall '-C 2yc'
_symmetry_space_group_name_H-M 'C 1 2/c 1'
_atom_sites_solution_hydrogens geom
_atom_sites_solution_primary direct
_atom_sites_solution_secondary difmap
_audit_creation_method SHELXL97
_cell_angle_alpha 90.00
_cell_angle_beta 124.136(4)
_cell_angle_gamma 90.00
_cell_formula_units_Z 4
_cell_length_a 25.366(8)
_cell_length_b 5.8326(14)
_cell_length_c 19.008(6)
_cell_measurement_reflns_used 8572
_cell_measurement_temperature 295(2)
_cell_measurement_theta_max 27.49
_cell_measurement_theta_min 2.59
_cell_volume 2327.7(12)
_computing_cell_refinement '<i>SAINT</i> (Bruker, 2004)'
_computing_data_collection '<i>APEX2</i> (Bruker, 2004)'
_computing_data_reduction '<i>SAINT</i> (Bruker, 2004)'
_computing_molecular_graphics '<i>DIAMOND</i> (Brandenburg, 1999)'
_computing_publication_material 'enCIFer (Allen <i>et al.</i>, 2004) and <i>PLATON</i> (Spek, 2009)'
_computing_structure_refinement '<i>SHELXL97</i> (Sheldrick, 2008)'
_computing_structure_solution '<i>SHELXS97</i> (Sheldrick, 2008)'
_diffrn_ambient_temperature 295(2)
_diffrn_measured_fraction_theta_full 0.988
_diffrn_measured_fraction_theta_max 0.988
_diffrn_measurement_device_type 'Bruker SMART APEXII CCD'
_diffrn_measurement_method '\f and \w'
_diffrn_radiation_monochromator graphite
_diffrn_radiation_source 'fine-focus sealed tube'
_diffrn_radiation_type MoK\a
_diffrn_radiation_wavelength 0.71073
_diffrn_reflns_av_R_equivalents 0.0609
_diffrn_reflns_av_sigmaI/netI 0.0867
_diffrn_reflns_limit_h_max 32
_diffrn_reflns_limit_h_min -32
_diffrn_reflns_limit_k_max 7
_diffrn_reflns_limit_k_min -7
_diffrn_reflns_limit_l_max 24
_diffrn_reflns_limit_l_min -24
_diffrn_reflns_number 8572
_diffrn_reflns_theta_full 27.49
_diffrn_reflns_theta_max 27.49
_diffrn_reflns_theta_min 2.59
_diffrn_standards_interval_count 0
_diffrn_standards_interval_time 0
_diffrn_standards_number 0
_exptl_absorpt_coefficient_mu 5.693
_exptl_absorpt_correction_T_max 0.535
_exptl_absorpt_correction_T_min 0.445
_exptl_absorpt_correction_type multi-scan
_exptl_absorpt_process_details '(<i>SADABS</i>; Bruker, 2004)'
_exptl_crystal_colour colourless
_exptl_crystal_density_diffrn 2.530
_exptl_crystal_density_method 'not measured'
_exptl_crystal_description block
_exptl_crystal_F_000 1696
_exptl_crystal_size_max 0.22
_exptl_crystal_size_mid 0.12
_exptl_crystal_size_min 0.11
_refine_diff_density_max 1.97
_refine_diff_density_min -1.74
_refine_ls_extinction_method none
_refine_ls_goodness_of_fit_ref 1.004
_refine_ls_hydrogen_treatment mixed
_refine_ls_matrix_type full
_refine_ls_number_parameters 180
_refine_ls_number_reflns 2634
_refine_ls_number_restraints 0
_refine_ls_restrained_S_all 1.004
_refine_ls_R_factor_all 0.0539
_refine_ls_R_factor_gt 0.0353
_refine_ls_shift/su_max 0.026
_refine_ls_shift/su_mean 0.001
_refine_ls_structure_factor_coef Fsqd
_refine_ls_weighting_details 'calc w=1/[\s^2^(Fo^2^)+(0.0272P)^2^] where P=(Fo^2^+2Fc^2^)/3'
_refine_ls_weighting_scheme calc
_refine_ls_wR_factor_gt 0.0830
_refine_ls_wR_factor_ref 0.0904
_reflns_number_gt 2290
_reflns_number_total 2634
_reflns_threshold_expression I>2\s(I)
_cod_data_source_file rk2364.cif
_cod_data_source_block I
_cod_original_sg_symbol_H-M 'C 2/c'
_cod_database_code 2235956
_cod_database_fobs_code 2235956

loop_
_symmetry_equiv_pos_as_xyz
'x, y, z'
'-x, y, -z+1/2'
'x+1/2, y+1/2, z'
'-x+1/2, y+1/2, -z+1/2'
'-x, -y, -z'
'x, -y, z-1/2'
'-x+1/2, -y+1/2, -z'
'x+1/2, -y+1/2, z-1/2'

loop_
_atom_site_type_symbol
_atom_site_label
_atom_site_fract_x
_atom_site_fract_y
_atom_site_fract_z
_atom_site_U_iso_or_equiv
_atom_site_adp_type
_atom_site_calc_flag
_atom_site_refinement_flags
_atom_site_occupancy
_atom_site_symmetry_multiplicity
Eu Eu1 0.866707(10) 0.33845(4) 0.887181(14) 0.01268(11) Uani d . 1 1
S S1 0.80798(6) 0.0059(2) 0.56308(7) 0.0174(3) Uani d . 1 1
S S2 1.0000 0.3059(3) 0.7500 0.0186(4) Uani d S 1 2
O O1 0.89384(19) 0.3300(5) 0.4736(2) 0.0174(8) Uani d . 1 1
O O2 0.84987(18) -0.0175(6) 0.4448(2) 0.0222(8) Uani d . 1 1
O O3 0.73304(15) -0.0491(6) 0.6396(2) 0.0183(7) Uani d . 1 1
O O4 0.79280(18) 0.1905(6) 0.7483(2) 0.0197(8) Uani d . 1 1
O O5 0.92823(17) 0.0273(6) 0.8657(2) 0.0188(7) Uani d . 1 1
O O6 0.94444(17) 0.3894(6) 0.8480(2) 0.0186(7) Uani d . 1 1
O O7 0.83645(19) 0.6714(5) 0.7928(2) 0.0175(8) Uani d . 1 1
H H7A 0.7974 0.7025 0.7705 0.026 Uiso d R 1 1
H H7B 0.8592 0.7858 0.8214 0.026 Uiso d R 1 1
O O8 0.96903(18) 0.2934(7) 1.0254(2) 0.0254(9) Uani d . 1 1
H H8B 0.9831 0.4248 1.0475 0.038 Uiso d R 1 1
H H8A 0.9956 0.2279 1.0181 0.038 Uiso d R 1 1
C C1 0.8071(2) 0.1795(8) 0.6351(3) 0.0144(10) Uani d . 1 1
C C2 0.8346(2) 0.3894(9) 0.6426(3) 0.0185(10) Uani d . 1 1
H H2 0.8382 0.5055 0.6786 0.022 Uiso calc R 1 1
C C3 0.8565(2) 0.4072(9) 0.5900(3) 0.0171(10) Uani d . 1 1
H H3 0.8758 0.5383 0.5866 0.021 Uiso calc R 1 1
C C4 0.8467(2) 0.2123(9) 0.5438(3) 0.0154(10) Uani d . 1 1
C C5 0.8649(2) 0.1712(7) 0.4835(3) 0.0135(10) Uani d . 1 1
C C6 0.7759(2) 0.1015(8) 0.6773(3) 0.0139(9) Uani d . 1 1
C C7 0.9866(3) -0.1143(10) 0.7733(4) 0.0283(13) Uani d . 1 1
C C8 0.9766(2) 0.1034(9) 0.7912(3) 0.0172(10) Uani d . 1 1
C C9 0.9486(2) 0.1754(8) 0.8384(3) 0.0153(11) Uani d . 1 1
H H7 0.976(3) -0.227(10) 0.794(3) 0.018 Uiso d . 1 1

loop_
_atom_site_aniso_label
_atom_site_aniso_U_11
_atom_site_aniso_U_22
_atom_site_aniso_U_33
_atom_site_aniso_U_12
_atom_site_aniso_U_13
_atom_site_aniso_U_23
Eu1 0.01266(17) 0.01346(19) 0.01289(17) 0.00158(7) 0.00776(14) 0.00075(7)
S1 0.0208(6) 0.0165(6) 0.0195(6) -0.0051(5) 0.0142(5) -0.0040(5)
S2 0.0227(9) 0.0160(8) 0.0265(9) 0.000 0.0195(8) 0.000
O1 0.020(2) 0.020(2) 0.0183(19) -0.0001(13) 0.0144(18) 0.0045(13)
O2 0.0246(19) 0.0203(19) 0.0277(18) -0.0023(15) 0.0183(17) -0.0077(15)
O3 0.0154(16) 0.0226(18) 0.0193(16) -0.0090(14) 0.0112(15) -0.0068(15)
O4 0.023(2) 0.026(2) 0.0136(17) -0.0048(14) 0.0122(17) -0.0045(14)
O5 0.0225(18) 0.0167(18) 0.0263(18) 0.0018(14) 0.0193(16) 0.0025(15)
O6 0.0195(18) 0.0171(18) 0.0240(18) 0.0007(14) 0.0150(16) -0.0003(15)
O7 0.019(2) 0.016(2) 0.0163(18) 0.0006(12) 0.0093(17) 0.0015(12)
O8 0.0196(19) 0.0235(18) 0.0209(19) 0.0019(15) 0.0039(17) -0.0051(16)
C1 0.012(2) 0.018(3) 0.014(2) -0.0042(17) 0.007(2) -0.0008(17)
C2 0.020(3) 0.019(2) 0.018(2) -0.002(2) 0.011(2) -0.003(2)
C3 0.022(3) 0.013(2) 0.020(2) -0.0036(19) 0.013(2) 0.000(2)
C4 0.012(2) 0.020(2) 0.016(2) -0.0009(19) 0.009(2) -0.001(2)
C5 0.010(2) 0.015(3) 0.014(2) 0.0018(16) 0.006(2) 0.0016(17)
C6 0.012(2) 0.016(2) 0.013(2) 0.0052(19) 0.0073(19) 0.0038(19)
C7 0.050(4) 0.016(2) 0.044(3) -0.008(3) 0.042(3) -0.002(3)
C8 0.018(2) 0.020(2) 0.022(2) 0.001(2) 0.016(2) 0.000(2)
C9 0.010(2) 0.020(3) 0.015(2) -0.0005(17) 0.006(2) -0.0012(18)

loop_
_atom_type_symbol
_atom_type_description
_atom_type_scat_dispersion_real
_atom_type_scat_dispersion_imag
_atom_type_scat_source
C C 0.0033 0.0016 'International Tables Vol C Tables 4.2.6.8 and 6.1.1.4'
H H 0.0000 0.0000 'International Tables Vol C Tables 4.2.6.8 and 6.1.1.4'
O O 0.0106 0.0060 'International Tables Vol C Tables 4.2.6.8 and 6.1.1.4'
S S 0.1246 0.1234 'International Tables Vol C Tables 4.2.6.8 and 6.1.1.4'
Eu Eu -0.1578 3.6682 'International Tables Vol C Tables 4.2.6.8 and 6.1.1.4'

loop_
_geom_angle_atom_site_label_1
_geom_angle_atom_site_label_2
_geom_angle_atom_site_label_3
_geom_angle_site_symmetry_1
_geom_angle_site_symmetry_3
_geom_angle
O2 Eu1 O1 6_556 6_566 112.82(13)
O2 Eu1 O3 6_556 4_656 82.43(12)
O1 Eu1 O3 6_566 4_656 77.54(13)
O2 Eu1 O4 6_556 . 89.55(13)
O1 Eu1 O4 6_566 . 143.48(13)
O3 Eu1 O4 4_656 . 77.34(13)
O2 Eu1 O7 6_556 . 156.27(13)
O1 Eu1 O7 6_566 . 73.27(14)
O3 Eu1 O7 4_656 . 76.49(12)
O4 Eu1 O7 . . 75.39(12)
O2 Eu1 O8 6_556 . 76.92(13)
O1 Eu1 O8 6_566 . 68.02(13)
O3 Eu1 O8 4_656 . 128.08(13)
O4 Eu1 O8 . . 147.93(13)
O7 Eu1 O8 . . 125.05(13)
O2 Eu1 O6 6_556 . 128.58(12)
O1 Eu1 O6 6_566 . 98.00(13)
O3 Eu1 O6 4_656 . 146.20(12)
O4 Eu1 O6 . . 88.55(12)
O7 Eu1 O6 . . 70.23(13)
O8 Eu1 O6 . . 78.11(13)
O2 Eu1 O5 6_556 . 78.18(12)
O1 Eu1 O5 6_566 . 135.91(12)
O3 Eu1 O5 4_656 . 145.99(12)
O4 Eu1 O5 . . 74.85(12)
O7 Eu1 O5 . . 114.24(12)
O8 Eu1 O5 . . 73.97(12)
O6 Eu1 O5 . . 51.87(11)
C1 S1 C4 . . 91.2(2)
C8 S2 C8 2_756 . 91.8(4)
C5 O1 Eu1 . 6_565 137.3(3)
C5 O2 Eu1 . 6 154.6(3)
C6 O3 Eu1 . 4_646 142.1(3)
C6 O4 Eu1 . . 155.3(3)
C9 O5 Eu1 . . 90.4(3)
C9 O6 Eu1 . . 94.0(3)
Eu1 O7 H7A . . 109.4
Eu1 O7 H7B . . 109.4
H7A O7 H7B . . 109.5
Eu1 O8 H8B . . 109.3
Eu1 O8 H8A . . 109.3
H8B O8 H8A . . 109.5
C2 C1 C6 . . 127.7(5)
C2 C1 S1 . . 112.1(4)
C6 C1 S1 . . 120.2(3)
C1 C2 C3 . . 112.0(5)
C1 C2 H2 . . 124.0
C3 C2 H2 . . 124.0
C4 C3 C2 . . 113.4(5)
C4 C3 H3 . . 123.3
C2 C3 H3 . . 123.3
C3 C4 C5 . . 127.6(5)
C3 C4 S1 . . 111.3(4)
C5 C4 S1 . . 121.1(4)
O2 C5 O1 . . 124.5(5)
O2 C5 C4 . . 118.1(4)
O1 C5 C4 . . 117.3(4)
O3 C6 O4 . . 123.7(5)
O3 C6 C1 . . 117.3(4)
O4 C6 C1 . . 119.0(4)
C8 C7 C7 . 2_756 112.4(3)
C8 C7 H7 . . 116(4)
C7 C7 H7 2_756 . 131(4)
C7 C8 C9 . . 128.9(5)
C7 C8 S2 . . 111.7(4)
C9 C8 S2 . . 119.4(4)
O5 C9 O6 . . 121.7(5)
O5 C9 C8 . . 120.1(4)
O6 C9 C8 . . 118.1(4)

loop_
_geom_bond_atom_site_label_1
_geom_bond_atom_site_label_2
_geom_bond_site_symmetry_2
_geom_bond_distance
Eu1 O2 6_556 2.326(3)
Eu1 O1 6_566 2.375(3)
Eu1 O3 4_656 2.376(3)
Eu1 O4 . 2.382(4)
Eu1 O7 . 2.456(3)
Eu1 O8 . 2.461(4)
Eu1 O6 . 2.486(4)
Eu1 O5 . 2.572(3)
S1 C1 . 1.713(5)
S1 C4 . 1.718(5)
S2 C8 2_756 1.697(5)
S2 C8 . 1.697(5)
O1 C5 . 1.260(6)
O1 Eu1 6_565 2.375(3)
O2 C5 . 1.258(5)
O2 Eu1 6 2.326(3)
O3 C6 . 1.262(6)
O3 Eu1 4_646 2.376(3)
O4 C6 . 1.275(6)
O5 C9 . 1.259(6)
O6 C9 . 1.274(5)
O7 H7A . 0.8500
O7 H7B . 0.8500
O8 H8B . 0.8500
O8 H8A . 0.8501
C1 C2 . 1.376(7)
C1 C6 . 1.480(7)
C2 C3 . 1.392(7)
C2 H2 . 0.9300
C3 C4 . 1.372(7)
C3 H3 . 0.9300
C4 C5 . 1.476(7)
C7 C8 . 1.373(8)
C7 C7 2_756 1.389(11)
C7 H7 . 0.87(6)
C8 C9 . 1.484(7)

loop_
_geom_hbond_atom_site_label_D
_geom_hbond_atom_site_label_H
_geom_hbond_atom_site_label_A
_geom_hbond_site_symmetry_A
_geom_hbond_distance_DH
_geom_hbond_distance_HA
_geom_hbond_distance_DA
_geom_hbond_angle_DHA
O7 H7A O4 4_656 0.85 2.11 2.915(6) 158.0
O7 H7A O3 1_565 0.85 2.53 3.073(5) 122.8
O7 H7B O5 1_565 0.85 2.03 2.833(5) 158.4
O8 H8B O6 5_767 0.85 2.10 2.846(5) 146.6
O8 H8A O5 5_757 0.85 2.46 2.919(5) 114.9

loop_
_geom_torsion_atom_site_label_1
_geom_torsion_atom_site_label_2
_geom_torsion_atom_site_label_3
_geom_torsion_atom_site_label_4
_geom_torsion_site_symmetry_1
_geom_torsion
O2 Eu1 O4 C6 6_556 -109.1(8)
O1 Eu1 O4 C6 6_566 121.1(8)
O3 Eu1 O4 C6 4_656 168.6(8)
O7 Eu1 O4 C6 . 89.5(8)
O8 Eu1 O4 C6 . -45.1(9)
O6 Eu1 O4 C6 . 19.5(8)
O5 Eu1 O4 C6 . -31.2(8)
O2 Eu1 O5 C9 6_556 -174.6(3)
O1 Eu1 O5 C9 6_566 -63.9(3)
O3 Eu1 O5 C9 4_656 128.8(3)
O4 Eu1 O5 C9 . 92.6(3)
O7 Eu1 O5 C9 . 26.7(3)
O8 Eu1 O5 C9 . -95.0(3)
O6 Eu1 O5 C9 . -7.7(3)
O2 Eu1 O6 C9 6_556 24.1(3)
O1 Eu1 O6 C9 6_566 151.9(3)
O3 Eu1 O6 C9 4_656 -128.6(3)
O4 Eu1 O6 C9 . -64.1(3)
O7 Eu1 O6 C9 . -139.1(3)
O8 Eu1 O6 C9 . 86.5(3)
O5 Eu1 O6 C9 . 7.7(3)
C4 S1 C1 C2 . 1.0(4)
C4 S1 C1 C6 . 177.9(4)
C6 C1 C2 C3 . -176.9(5)
S1 C1 C2 C3 . -0.2(6)
C1 C2 C3 C4 . -1.0(7)
C2 C3 C4 C5 . -178.9(5)
C2 C3 C4 S1 . 1.7(6)
C1 S1 C4 C3 . -1.5(4)
C1 S1 C4 C5 . 179.0(4)
Eu1 O2 C5 O1 6 40.7(11)
Eu1 O2 C5 C4 6 -140.3(6)
Eu1 O1 C5 O2 6_565 91.7(6)
Eu1 O1 C5 C4 6_565 -87.3(6)
C3 C4 C5 O2 . -177.7(5)
S1 C4 C5 O2 . 1.7(7)
C3 C4 C5 O1 . 1.4(8)
S1 C4 C5 O1 . -179.2(4)
Eu1 O3 C6 O4 4_646 36.1(8)
Eu1 O3 C6 C1 4_646 -142.9(4)
Eu1 O4 C6 O3 . 140.6(6)
Eu1 O4 C6 C1 . -40.4(10)
C2 C1 C6 O3 . 152.4(5)
S1 C1 C6 O3 . -24.0(6)
C2 C1 C6 O4 . -26.7(8)
S1 C1 C6 O4 . 156.9(4)
C7 C7 C8 C9 2_756 179.4(7)
C7 C7 C8 S2 2_756 0.3(9)
C8 S2 C8 C7 2_756 -0.1(3)
C8 S2 C8 C9 2_756 -179.3(5)
Eu1 O5 C9 O6 . 14.0(5)
Eu1 O5 C9 C8 . -164.0(4)
Eu1 O6 C9 O5 . -14.6(5)
Eu1 O6 C9 C8 . 163.5(4)
C7 C8 C9 O5 . -2.5(8)
S2 C8 C9 O5 . 176.5(4)
C7 C8 C9 O6 . 179.4(6)
S2 C8 C9 O6 . -1.6(6)
